data_4322249
loop_
_publ_author_name
'Philippe Gall'
'R\'egis Gautier'
'Jean-Fran\,cois Halet'
'Patrick Gougeon'

_publ_contact_author_address
;
Laboratoire de Chimie du Solide et Inorganique Mol\'eculaire
URA CNRS No. 1495
Universit\'e de Rennes I
Avenue du G\'en\'eral Leclerc
35042 Rennes CEDEX
France
;
_publ_contact_author_email Patrick.Gougeon@univ-rennes1.fr
_publ_contact_author_fax '(33) 2 99 63 57 04'
_publ_contact_author_name ' Gougeon, P.'
_publ_contact_author_phone '(33) 2 99 28 62 54'
_publ_section_title
;
 Synthesis, Physical Properties, and Theoretical Study of R~16~Mo~21~O~56~
 Compounds (R = La, Ce, Pr, and Nd) Containing Bioctahedral Mo~10~
 Clusters and Single Mo Atoms
;
_journal_name_full 'Inorganic Chemistry'
_journal_page_first 4455
_journal_page_last 4461
_journal_paper_doi 10.1021/ic981234a
_journal_volume 38
_journal_year 1999
_chemical_formula_sum 'La16 Mo21 O56'
_chemical_formula_weight 5133.30
_chemical_name_systematic
; 

 ? 

;
_space_group_IT_number 14
_symmetry_cell_setting monoclinic
_symmetry_space_group_name_Hall '-P 2ybc'
_symmetry_space_group_name_H-M 'P 1 21/c 1'
_atom_sites_solution_hydrogens geom
_atom_sites_solution_primary direct
_atom_sites_solution_secondary difmap
_audit_creation_method SHELXL
_cell_angle_alpha 90.00
_cell_angle_beta 99.681(7)
_cell_angle_gamma 90.00
_cell_formula_units_Z 2
_cell_length_a 13.532(2)
_cell_length_b 13.4642(13)
_cell_length_c 13.447(2)
_cell_measurement_reflns_used 25
_cell_measurement_temperature 293(2)
_cell_measurement_theta_max 23.5
_cell_measurement_theta_min 6.5
_cell_volume 2415.1(6)
_computing_cell_refinement 'CAD 4 Software (Enraf-Nonius, 1989)'
_computing_data_collection 'CAD 4 Software (Enraf-Nonius, 1989)'
_computing_data_reduction 'MolEN (Fair, 1990)'
_computing_molecular_graphics 'ORTEPII (Johnson, 1976)'
_computing_publication_material 'SHELXL-93 (Sheldrick, 1993)'
_computing_structure_refinement 'SHELXL-93 (Sheldrick, 1993)'
_diffrn_ambient_temperature 293(2)
_diffrn_measurement_device 'Nonius CAD4'
_diffrn_measurement_method w-2q
_diffrn_radiation_monochromator graphite
_diffrn_radiation_source 'fine-focus sealed tube'
_diffrn_radiation_type MoK\a
_diffrn_radiation_wavelength 0.71070
_diffrn_reflns_av_R_equivalents 0.0191
_diffrn_reflns_av_sigmaI/netI 0.0250
_diffrn_reflns_limit_h_max 23
_diffrn_reflns_limit_h_min -23
_diffrn_reflns_limit_k_max 0
_diffrn_reflns_limit_k_min -23
_diffrn_reflns_limit_l_max 23
_diffrn_reflns_limit_l_min 0
_diffrn_reflns_number 13509
_diffrn_reflns_theta_max 37.95
_diffrn_reflns_theta_min 1.53
_diffrn_standards_decay_% <<1%
_diffrn_standards_interval_time 3600
_diffrn_standards_number 3
_exptl_absorpt_coefficient_mu 19.147
_exptl_absorpt_correction_T_max 1.00
_exptl_absorpt_correction_T_min 0.703
_exptl_absorpt_correction_type psi-scan
_exptl_absorpt_process_details '(North, Phillips & Mathews, 1968)'
_exptl_crystal_colour black
_exptl_crystal_density_diffrn 7.059
_exptl_crystal_description irregular
_exptl_crystal_F_000 4484
_exptl_crystal_size_max 15
_exptl_crystal_size_mid 14
_exptl_crystal_size_min 10
_refine_diff_density_max 2.537
_refine_diff_density_min -2.184
_refine_diff_density_rms 0.409
_refine_ls_extinction_coef 0.00229(2)
_refine_ls_extinction_expression Fc^*^=kFc[1+0.001xFc^2^\l^3^/sin(2\q)]^-1/4^
_refine_ls_extinction_method SHELXL
_refine_ls_goodness_of_fit_all 1.248
_refine_ls_goodness_of_fit_obs 1.302
_refine_ls_matrix_type full
_refine_ls_number_parameters 422
_refine_ls_number_reflns 13088
_refine_ls_number_restraints 0
_refine_ls_restrained_S_all 1.248
_refine_ls_restrained_S_obs 1.302
_refine_ls_R_factor_all 0.0375
_refine_ls_R_factor_obs 0.0264
_refine_ls_shift/esd_max -0.002
_refine_ls_shift/esd_mean 0.000
_refine_ls_structure_factor_coef Fsqd
_refine_ls_weighting_details 'w=1/[\s^2^(Fo^2^)+(0.0186P)^2^+17.3751P] where P=(Fo^2^+2Fc^2^)/3'
_refine_ls_weighting_scheme calc
_refine_ls_wR_factor_all 0.0584
_refine_ls_wR_factor_obs 0.0565
_reflns_number_observed 11343
_reflns_number_total 13088
_reflns_observed_criterion >2sigma(I)
_cod_data_source_file ic981234a.cif
_cod_data_source_block psila16
_cod_original_cell_volume 2415.2(6)
_cod_database_code 4322249

loop_
_symmetry_equiv_pos_as_xyz
'x, y, z'
'-x, y+1/2, -z+1/2'
'-x, -y, -z'
'x, -y-1/2, z-1/2'

loop_
_atom_site_aniso_label
_atom_site_aniso_U_11
_atom_site_aniso_U_22
_atom_site_aniso_U_33
_atom_site_aniso_U_23
_atom_site_aniso_U_13
_atom_site_aniso_U_12
La1 0.00649(8) 0.00615(8) 0.00486(8) 0.00060(6) 0.00083(6) 0.00156(6)
La2 0.00526(8) 0.00541(8) 0.00412(8) -0.00012(6) 0.00111(6) 0.00068(6)
La3 0.00586(8) 0.00664(8) 0.00556(8) 0.00022(6) 0.00086(6) -0.00067(6)
La4 0.00551(8) 0.00648(8) 0.00610(8) 0.00099(6) 0.00125(6) -0.00043(6)
La5 0.00428(8) 0.00614(8) 0.00510(8) -0.00013(6) 0.00029(6) -0.00018(6)
La6 0.00364(7) 0.00774(8) 0.00452(8) 0.00171(6) 0.00008(6) -0.00041(6)
La7 0.00466(8) 0.00553(8) 0.00397(8) 0.00021(6) 0.00060(6) -0.00013(6)
La8 0.00491(8) 0.00804(9) 0.00610(8) 0.00145(7) 0.00097(6) 0.00070(6)
Mo1 0.00352(11) 0.00440(11) 0.00251(11) 0.00000(9) 0.00034(8) 0.00017(9)
Mo2 0.00428(11) 0.00345(11) 0.00352(11) 0.00014(9) 0.00051(9) -0.00012(9)
Mo3 0.00221(11) 0.00430(11) 0.00309(11) -0.00004(9) 0.00012(8) -0.00010(9)
Mo4 0.00245(11) 0.00479(11) 0.00308(11) -0.00005(9) 0.00009(8) 0.00035(9)
Mo5 0.00252(11) 0.00386(11) 0.00265(11) -0.00014(9) 0.00014(8) -0.00008(9)
Mo6 0.00327(11) 0.00439(11) 0.00273(11) -0.00007(9) 0.00036(9) 0.00007(9)
Mo7 0.00224(10) 0.00510(11) 0.00353(11) 0.00010(9) 0.00029(9) 0.00006(9)
Mo8 0.00307(11) 0.00375(11) 0.00287(11) 0.00013(9) 0.00032(8) 0.00024(9)
Mo9 0.00298(11) 0.00350(11) 0.00299(11) 0.00017(8) 0.00022(8) -0.00010(9)
Mo10 0.00253(10) 0.00373(11) 0.00263(11) 0.00006(8) -0.00001(8) -0.00012(9)
Mo11 0.00258(15) 0.0040(2) 0.00258(15) 0.00006(12) 0.00014(12) -0.00005(12)
O1 0.0043(10) 0.0140(13) 0.0044(11) 0.0007(9) 0.0010(8) -0.0003(9)
O2 0.0054(10) 0.0075(11) 0.0047(10) -0.0007(9) -0.0010(8) 0.0007(9)
O3 0.0070(11) 0.0062(11) 0.0036(10) 0.0011(8) 0.0006(8) 0.0001(9)
O4 0.0113(12) 0.0052(11) 0.0048(11) -0.0017(8) 0.0021(9) -0.0008(9)
O5 0.0070(11) 0.0084(11) 0.0046(10) 0.0001(9) 0.0011(9) 0.0016(9)
O6 0.0063(11) 0.0055(11) 0.0074(11) -0.0008(9) 0.0004(9) -0.0013(9)
O7 0.0050(11) 0.0046(11) 0.0108(12) -0.0012(9) -0.0002(9) 0.0004(9)
O8 0.0080(11) 0.0043(10) 0.0065(11) 0.0002(8) 0.0004(9) 0.0006(9)
O9 0.0108(12) 0.0053(11) 0.0094(12) -0.0003(9) 0.0061(10) -0.0005(9)
O10 0.0035(10) 0.0045(10) 0.0055(10) -0.0002(8) 0.0003(8) -0.0008(8)
O11 0.0048(10) 0.0040(10) 0.0052(10) 0.0016(8) 0.0004(8) 0.0004(8)
O12 0.0033(10) 0.0087(11) 0.0078(11) -0.0008(9) 0.0022(9) -0.0006(9)
O13 0.0031(10) 0.0114(12) 0.0070(11) -0.0017(9) -0.0001(8) -0.0015(9)
O14 0.0071(11) 0.0067(11) 0.0048(10) 0.0005(9) 0.0006(8) -0.0009(9)
O15 0.0076(11) 0.0050(11) 0.0041(10) 0.0001(8) 0.0027(8) -0.0005(9)
O16 0.0043(10) 0.0053(10) 0.0047(10) -0.0008(8) 0.0007(8) -0.0002(8)
O17 0.0053(11) 0.0122(13) 0.0045(10) 0.0006(9) 0.0009(9) 0.0003(9)
O18 0.0095(12) 0.0086(12) 0.0044(10) -0.0007(9) 0.0018(9) 0.0015(10)
O19 0.0061(11) 0.0056(11) 0.0073(11) 0.0008(9) 0.0006(9) -0.0014(9)
O20 0.0067(11) 0.0065(11) 0.0086(11) 0.0008(9) 0.0021(9) 0.0005(9)
O21 0.0042(10) 0.0075(11) 0.0038(10) 0.0006(8) 0.0003(8) -0.0008(8)
O22 0.0039(10) 0.0106(12) 0.0069(11) 0.0012(9) 0.0005(9) 0.0003(9)
O23 0.0049(10) 0.0052(10) 0.0051(10) -0.0013(8) -0.0008(8) 0.0005(8)
O24 0.0028(10) 0.0065(11) 0.0042(10) 0.0004(8) 0.0000(8) 0.0002(8)
O25 0.0069(11) 0.0056(11) 0.0076(11) 0.0000(9) 0.0024(9) 0.0011(9)
O26 0.0072(11) 0.0041(10) 0.0065(11) -0.0002(8) 0.0009(9) 0.0006(9)
O27 0.0082(12) 0.0095(12) 0.0056(11) 0.0019(9) 0.0000(9) -0.0005(9)
O28 0.0078(11) 0.0074(11) 0.0064(11) 0.0008(9) 0.0011(9) -0.0021(9)

loop_
_atom_site_label
_atom_site_type_symbol
_atom_site_fract_x
_atom_site_fract_y
_atom_site_fract_z
_atom_site_U_iso_or_equiv
_atom_site_thermal_displace_type
_atom_site_occupancy
_atom_site_calc_flag
_atom_site_refinement_flags
_atom_site_disorder_group
La1 La 0.36473(2) 0.11764(2) 0.28025(2) 0.00585(4) Uani 1 d . .
La2 La 0.14154(2) 0.30530(2) 0.27451(2) 0.00489(4) Uani 1 d . .
La3 La 0.32933(2) 0.30983(2) 0.07222(2) 0.00603(4) Uani 1 d . .
La4 La 0.11000(2) 0.11073(2) 0.05182(2) 0.00600(4) Uani 1 d . .
La5 La 0.64282(2) 0.16819(2) 0.64250(2) 0.00523(4) Uani 1 d . .
La6 La 0.84629(2) 0.09747(2) 0.13566(2) 0.00537(4) Uani 1 d . .
La7 La 0.12907(2) -0.17027(2) 0.13822(2) 0.00474(4) Uani 1 d . .
La8 La 0.67849(2) 0.12038(2) 0.35326(2) 0.00635(4) Uani 1 d . .
Mo1 Mo 0.52279(2) -0.07383(2) 0.21512(2) 0.00350(5) Uani 1 d . .
Mo2 Mo 0.51195(2) 0.29009(2) 0.42737(2) 0.00377(5) Uani 1 d . .
Mo3 Mo 0.35532(2) -0.05645(2) 0.06211(2) 0.00324(5) Uani 1 d . .
Mo4 Mo 0.35178(2) 0.08201(2) 0.92183(2) 0.00349(5) Uani 1 d . .
Mo5 Mo 0.48702(2) -0.07354(2) -0.07598(2) 0.00304(5) Uani 1 d . .
Mo6 Mo 0.04026(2) -0.00527(2) 0.28458(2) 0.00348(5) Uani 1 d . .
Mo7 Mo 0.19780(2) 0.00666(2) 0.42590(2) 0.00365(5) Uani 1 d . .
Mo8 Mo 0.93350(2) 0.14677(2) 0.55961(2) 0.00325(5) Uani 1 d . .
Mo9 Mo 0.04809(2) 0.14290(2) 0.42189(2) 0.00319(5) Uani 1 d . .
Mo10 Mo 0.91390(2) -0.00990(2) 0.42441(2) 0.00302(5) Uani 1 d . .
Mo11 Mo 0.5000 0.0000 0.5000 0.00309(6) Uani 1 d S .
O1 O 0.3325(2) 0.0849(2) 0.7648(2) 0.0075(5) Uani 1 d . .
O2 O 0.3728(2) 0.9414(2) 0.2179(2) 0.0061(4) Uani 1 d . .
O3 O 0.4712(2) 0.5751(2) 0.2698(2) 0.0056(4) Uani 1 d . .
O4 O 0.4917(2) 0.2786(2) 0.2765(2) 0.0070(5) Uani 1 d . .
O5 O 0.4653(2) 0.0737(2) 0.6207(2) 0.0066(5) Uani 1 d . .
O6 O 0.3628(2) 0.2634(2) 0.4128(2) 0.0065(5) Uani 1 d . .
O7 O 0.3416(2) 0.7106(2) 0.5631(2) 0.0070(5) Uani 1 d . .
O8 O 0.4872(2) 0.7245(2) 0.4255(2) 0.0063(4) Uani 1 d . .
O9 O 0.4674(2) 0.8695(2) 0.5620(2) 0.0080(5) Uani 1 d . .
O10 O 0.3630(2) 0.4020(2) 0.5787(2) 0.0046(4) Uani 1 d . .
O11 O 0.3338(2) 0.5714(2) 0.4053(2) 0.0048(4) Uani 1 d . .
O12 O 0.2043(2) 0.5496(2) 0.5482(2) 0.0064(4) Uani 1 d . .
O13 O 0.2055(2) 0.4079(2) 0.4125(2) 0.0073(5) Uani 1 d . .
O14 O 0.0279(2) 0.1387(2) 0.2651(2) 0.0062(4) Uani 1 d . .
O15 O 0.0425(2) 0.8447(2) 0.2859(2) 0.0053(4) Uani 1 d . .
O16 O 0.1098(2) 0.4817(2) 0.2271(2) 0.0048(4) Uani 1 d . .
O17 O 0.1861(2) -0.0090(2) 0.2778(2) 0.0073(5) Uani 1 d . .
O18 O 0.0112(2) 0.5087(2) 0.6228(2) 0.0074(5) Uani 1 d . .
O19 O 0.1997(2) 0.1545(2) 0.4166(2) 0.0064(4) Uani 1 d . .
O20 O 0.2215(2) 0.8619(2) 0.4488(2) 0.0072(5) Uani 1 d . .
O21 O 0.2376(2) 0.0254(2) 0.5756(2) 0.0052(4) Uani 1 d . .
O22 O 0.3555(2) 0.0131(2) 0.4245(2) 0.0072(5) Uani 1 d . .
O23 O 0.0885(2) 0.1630(2) 0.5775(2) 0.0053(4) Uani 1 d . .
O24 O 0.1093(2) 0.8581(2) 0.5965(2) 0.0045(4) Uani 1 d . .
O25 O 0.0717(2) 0.7037(2) 0.4537(2) 0.0065(5) Uani 1 d . .
O26 O 0.0448(2) 0.2883(2) 0.4074(2) 0.0060(4) Uani 1 d . .
O27 O 0.2483(2) 0.7767(2) 0.7560(2) 0.0079(5) Uani 1 d . .
O28 O 0.2395(2) 0.2923(2) 0.6747(2) 0.0072(5) Uani 1 d . .

loop_
_atom_type_symbol
_atom_type_description
_atom_type_scat_dispersion_real
_atom_type_scat_dispersion_imag
_atom_type_scat_source
La La -0.2871 2.4523 'International Tables Vol C Tables 4.2.6.8 and 6.1.1.4'
Mo Mo -1.6832 0.6857 'International Tables Vol C Tables 4.2.6.8 and 6.1.1.4'
O O 0.0106 0.0060 'International Tables Vol C Tables 4.2.6.8 and 6.1.1.4'

loop_
_geom_angle_atom_site_label_1
_geom_angle_atom_site_label_2
_geom_angle_atom_site_label_3
_geom_angle
_geom_angle_site_symmetry_1
_geom_angle_site_symmetry_3
_geom_angle_publ_flag
O28 La1 O22 130.89(10) 4_565 . ?
O28 La1 O3 122.61(10) 4_565 2_645 ?
O22 La1 O3 104.54(10) . 2_645 ?
O28 La1 O2 110.52(10) 4_565 1_545 ?

loop_
_geom_bond_atom_site_label_1
_geom_bond_atom_site_label_2
_geom_bond_distance
_geom_bond_site_symmetry_2
_geom_bond_publ_flag
La1 O28 2.355(3) 4_565 ?
La1 O22 2.417(3) . ?
La1 O3 2.492(3) 2_645 ?
La1 O2 2.525(3) 1_545 ?
La1 O6 2.654(3) . ?
La1 O10 2.719(3) 4_565 ?
La1 O4 2.771(3) . ?
La1 O9 2.841(3) 3_666 ?
La1 O17 2.954(3) . ?
La1 O19 3.158(3) . ?
La2 O13 2.358(3) . ?
La2 O26 2.397(3) . ?
La2 O28 2.426(3) 4_565 ?
La2 O16 2.477(3) . ?
La2 O15 2.543(3) 2_545 ?
La2 O23 2.660(3) 4_565 ?
La2 O14 2.711(3) . ?
La2 O19 2.808(3) . ?
La2 O1 2.999(3) 4_565 ?
La2 O6 3.297(3) . ?
La3 O28 2.415(3) 4_565 ?
La3 O5 2.423(3) 4_565 ?
La3 O6 2.470(3) 4_565 ?
La3 O19 2.540(3) 4_565 ?
La3 O21 2.546(3) 4_565 ?
La3 O8 2.731(3) 2_645 ?
La3 O10 2.888(3) 4_565 ?
La3 O1 2.946(3) 4_565 ?
La3 O22 3.161(3) 4_565 ?
La3 O4 3.244(3) . ?
La3 O23 3.292(3) 4_565 ?
La4 O18 2.390(3) 4_565 ?
La4 O26 2.413(3) 4_565 ?
La4 O13 2.461(3) 4_565 ?
La4 O12 2.512(3) 4_565 ?
La4 O28 2.556(3) 4_565 ?
La4 O25 2.749(3) 2_545 ?
La4 O18 2.966(3) 2_545 ?
La4 O23 3.086(3) 4_565 ?
La4 O14 3.267(3) . ?
La4 O10 3.386(3) 4_565 ?
La4 O17 3.441(3) . ?
La5 O8 2.341(3) 3_666 ?
La5 O27 2.343(3) 2_646 ?
La5 O20 2.409(3) 3_666 ?
La5 O2 2.425(3) 3_666 ?
La5 O22 2.603(3) 3_656 ?
La5 O5 2.690(3) . ?
La5 O9 2.944(3) 3_666 ?
La5 O4 3.030(3) 4_566 ?
La5 O17 3.205(3) 3_656 ?
La5 O7 3.248(3) 3_666 ?
La6 O25 2.274(3) 2_645 ?
La6 O16 2.413(3) 2_645 ?
La6 O11 2.432(3) 2_645 ?
La6 O12 2.535(3) 2_645 ?
La6 O18 2.680(3) 4_665 ?
La6 O27 2.694(3) 3_666 ?
La6 O13 2.697(3) 2_645 ?
La6 O14 2.817(3) 1_655 ?
La7 O12 2.358(3) 4_565 ?
La7 O26 2.396(3) 2_545 ?
La7 O15 2.477(3) 1_545 ?
La7 O27 2.512(3) 4_565 ?
La7 O25 2.513(3) 4_565 ?
La7 O24 2.595(3) 4_565 ?
La7 O18 2.685(3) 4_565 ?
La7 O17 2.889(3) . ?
La7 O7 3.251(3) 4_565 ?
La8 O27 2.356(3) 3_666 ?
La8 O21 2.386(3) 3_656 ?
La8 O9 2.444(3) 3_666 ?
La8 O3 2.467(3) 2_645 ?
La8 O7 2.573(3) 3_666 ?
La8 O20 2.786(3) 3_666 ?
La8 O24 2.852(3) 3_666 ?
La8 O1 3.179(3) 3_656 ?
La8 O5 3.311(3) 3_656 ?
La8 O4 3.334(3) . ?
Mo1 O1 1.937(3) 3_656 ?
Mo1 O4 2.002(3) 2_645 ?
Mo1 O3 2.015(3) 2_645 ?
Mo1 O2 2.046(3) 1_545 ?
Mo1 O5 2.186(3) 3_656 ?
Mo1 Mo2 2.6357(5) 2_645 ?
Mo1 Mo4 2.7086(6) 3_656 ?
Mo1 Mo5 2.7152(5) 3_655 ?
Mo1 Mo3 2.8029(6) . ?
Mo2 O7 1.964(3) 3_666 ?
Mo2 O8 1.987(3) 3_666 ?
Mo2 O4 2.007(3) . ?
Mo2 O6 2.027(3) . ?
Mo2 O9 2.168(3) 3_666 ?
Mo2 Mo1 2.6357(5) 2_655 ?
Mo2 Mo5 2.7122(5) 2_655 ?
Mo2 Mo3 2.7259(5) 2_655 ?
Mo2 Mo4 2.7595(5) 4_565 ?
Mo3 O12 2.022(3) 4_565 ?
Mo3 O2 2.069(3) 1_545 ?
Mo3 O7 2.084(3) 4_565 ?
Mo3 O11 2.090(3) 4_565 ?
Mo3 O10 2.092(3) 4_565 ?
Mo3 Mo4 2.6468(5) 1_554 ?
Mo3 Mo2 2.7259(5) 2_645 ?
Mo3 Mo5 2.7415(5) 3_655 ?
Mo3 Mo5 2.7912(5) . ?
Mo4 O13 1.967(3) 4_566 ?
Mo4 O1 2.084(3) . ?
Mo4 O11 2.087(3) 4_566 ?
Mo4 O6 2.092(3) 4_566 ?
Mo4 O10 2.100(3) 4_566 ?
Mo4 Mo3 2.6468(5) 1_556 ?
Mo4 Mo1 2.7086(6) 3_656 ?
Mo4 Mo5 2.7473(6) 3_656 ?
Mo4 Mo2 2.7595(5) 4_566 ?
Mo4 Mo5 2.7783(5) 1_556 ?
Mo5 O8 2.032(3) 4_565 ?
Mo5 O11 2.047(3) 4_565 ?
Mo5 O3 2.049(3) 4_565 ?
Mo5 O10 2.063(3) 2_645 ?
Mo5 Mo2 2.7122(5) 2_645 ?
Mo5 Mo1 2.7152(5) 3_655 ?
Mo5 Mo3 2.7415(5) 3_655 ?
Mo5 Mo4 2.7473(6) 3_656 ?
Mo5 Mo4 2.7783(5) 1_554 ?
Mo5 Mo5 2.8248(7) 3_655 ?
Mo6 O14 1.960(3) . ?
Mo6 O17 1.991(3) . ?
Mo6 O16 2.018(3) 2_545 ?
Mo6 O15 2.020(3) 1_545 ?
Mo6 O18 2.146(3) 4_565 ?
Mo6 Mo7 2.6114(5) . ?
Mo6 Mo9 2.7083(5) . ?
Mo6 Mo10 2.7468(5) 1_455 ?
Mo6 Mo8 2.8099(5) 3_656 ?
Mo7 O17 1.983(3) . ?
Mo7 O20 1.990(3) 1_545 ?
Mo7 O19 1.995(3) . ?
Mo7 O21 2.010(3) . ?
Mo7 O22 2.140(3) . ?
Mo7 Mo10 2.7132(6) 3_656 ?
Mo7 Mo9 2.7268(5) . ?
Mo7 Mo8 2.7530(5) 3_656 ?
Mo8 O25 2.021(3) 3_666 ?
Mo8 O15 2.052(3) 3_666 ?
Mo8 O23 2.082(3) 1_655 ?
Mo8 O24 2.083(3) 3_666 ?
Mo8 O20 2.084(3) 3_666 ?
Mo8 Mo9 2.6082(5) 1_655 ?
Mo8 Mo10 2.7491(5) 3_756 ?
Mo8 Mo7 2.7530(5) 3_656 ?
Mo8 Mo10 2.7683(5) . ?
Mo8 Mo6 2.8099(5) 3_656 ?
Mo9 O26 1.967(3) . ?
Mo9 O19 2.071(3) . ?
Mo9 O14 2.081(3) . ?
Mo9 O23 2.089(3) . ?
Mo9 O24 2.103(3) 3_566 ?
Mo9 Mo8 2.6082(5) 1_455 ?
Mo9 Mo10 2.7177(5) 3_656 ?
Mo9 Mo10 2.7481(5) 1_455 ?
Mo10 O16 2.012(3) 2_645 ?
Mo10 O21 2.061(3) 3_656 ?
Mo10 O23 2.061(3) 3_656 ?
Mo10 O24 2.080(3) 3_666 ?
Mo10 Mo7 2.7132(6) 3_656 ?
Mo10 Mo9 2.7177(5) 3_656 ?
Mo10 Mo6 2.7468(6) 1_655 ?
Mo10 Mo9 2.7481(5) 1_655 ?
Mo10 Mo8 2.7491(5) 3_756 ?
Mo10 Mo10 2.8357(7) 3_756 ?
Mo11 O5 2.024(3) 3_656 ?
Mo11 O5 2.024(3) . ?
Mo11 O9 2.025(3) 1_545 ?
Mo11 O9 2.025(3) 3_666 ?
Mo11 O22 2.053(3) . ?
Mo11 O22 2.053(3) 3_656 ?
Mo11 Mo1 4.0195(7) 3_656 ?
Mo11 Mo2 4.0359(5) 3_656 ?
Mo11 Mo7 4.0441(6) 3_656 ?
